data_2221402
loop_
_publ_author_name
'Hu, Min'
'Ma, Song-Tao'
'Guo, Liang-Qi'
'Fang, Shao-Ming'

_publ_section_title
;
 Diaquabis[5-(2-pyridyl)tetrazolato-\k^2^<i>N</i>^1^,<i>N</i>^5^]iron(II)
;
_journal_coeditor_code IM2104
_journal_issue 4
_journal_name_full 'Acta Crystallographica Section E'
_journal_page_first m382
_journal_paper_doi 10.1107/S1600536809007892
_journal_volume 65
_journal_year 2009
_chemical_formula_iupac '[Fe (C6 H4 N5)2 (H2 O)2]'
_chemical_formula_moiety 'C12 H12 Fe N10 O2'
_chemical_formula_sum 'C12 H12 Fe N10 O2'
_chemical_formula_weight 384.17
_chemical_name_systematic
;
Diaquabis[5-(2-pyridyl)tetrazolato-\k^2^<i>N</i>^1^,<i>N</i>^5^]iron(II)
;
_space_group_IT_number 14
_symmetry_cell_setting monoclinic
_symmetry_space_group_name_Hall '-P 2ybc'
_symmetry_space_group_name_H-M 'P 1 21/c 1'
_atom_sites_solution_hydrogens geom
_atom_sites_solution_primary direct
_atom_sites_solution_secondary difmap
_audit_creation_method SHELXL-97
_cell_angle_alpha 90.00
_cell_angle_beta 96.021(3)
_cell_angle_gamma 90.00
_cell_formula_units_Z 2
_cell_length_a 8.114(2)
_cell_length_b 12.924(3)
_cell_length_c 7.360(2)
_cell_measurement_reflns_used 2211
_cell_measurement_temperature 293(2)
_cell_measurement_theta_max 28.30
_cell_measurement_theta_min 2.98
_cell_volume 767.6(3)
_computing_cell_refinement 'SAINT (Bruker, 1998)'
_computing_data_collection 'SMART (Bruker, 1998)'
_computing_data_reduction 'SAINT (Bruker, 1998)'
_computing_molecular_graphics 'SHELXTL (Sheldrick, 2008)'
_computing_publication_material 'SHELXTL (Sheldrick, 2008) and PLATON (Spek, 2009)'
_computing_structure_refinement 'SHELXL97 (Sheldrick, 2008)'
_computing_structure_solution 'SHELXS97 (Sheldrick, 2008)'
_diffrn_ambient_temperature 293(2)
_diffrn_measured_fraction_theta_full 0.999
_diffrn_measured_fraction_theta_max 0.999
_diffrn_measurement_device_type 'Bruker SMART CCD area-detector'
_diffrn_measurement_method '\f and \w'
_diffrn_radiation_monochromator graphite
_diffrn_radiation_source 'fine-focus sealed tube'
_diffrn_radiation_type MoK\a
_diffrn_radiation_wavelength 0.71073
_diffrn_reflns_av_R_equivalents 0.0167
_diffrn_reflns_av_sigmaI/netI 0.0168
_diffrn_reflns_limit_h_max 8
_diffrn_reflns_limit_h_min -9
_diffrn_reflns_limit_k_max 15
_diffrn_reflns_limit_k_min -15
_diffrn_reflns_limit_l_max 8
_diffrn_reflns_limit_l_min -8
_diffrn_reflns_number 4287
_diffrn_reflns_theta_full 25.00
_diffrn_reflns_theta_max 25.00
_diffrn_reflns_theta_min 2.98
_diffrn_standards_decay_% 0
_diffrn_standards_interval_count 0
_diffrn_standards_interval_time 0
_diffrn_standards_number 0
_exptl_absorpt_coefficient_mu 1.015
_exptl_absorpt_correction_T_max 0.8965
_exptl_absorpt_correction_T_min 0.7572
_exptl_absorpt_correction_type multi-scan
_exptl_absorpt_process_details '(SADABS; Sheldrick, 1996)'
_exptl_crystal_colour yellow
_exptl_crystal_density_diffrn 1.662
_exptl_crystal_density_method 'not measured'
_exptl_crystal_description block
_exptl_crystal_F_000 392
_exptl_crystal_size_max 0.29
_exptl_crystal_size_mid 0.14
_exptl_crystal_size_min 0.11
_refine_diff_density_max 0.227
_refine_diff_density_min -0.238
_refine_ls_extinction_method none
_refine_ls_goodness_of_fit_ref 1.095
_refine_ls_hydrogen_treatment constr
_refine_ls_matrix_type full
_refine_ls_number_parameters 115
_refine_ls_number_reflns 1356
_refine_ls_number_restraints 0
_refine_ls_restrained_S_all 1.095
_refine_ls_R_factor_all 0.0271
_refine_ls_R_factor_gt 0.0227
_refine_ls_shift/su_max 0.000
_refine_ls_shift/su_mean 0.000
_refine_ls_structure_factor_coef Fsqd
_refine_ls_weighting_details 'calc w=1/[\s^2^(Fo^2^)+(0.0207P)^2^+0.3154P] where P=(Fo^2^+2Fc^2^)/3'
_refine_ls_weighting_scheme calc
_refine_ls_wR_factor_gt 0.0544
_refine_ls_wR_factor_ref 0.0569
_reflns_number_gt 1204
_reflns_number_total 1356
_reflns_threshold_expression I>2\s(I)
_cod_data_source_file im2104.cif
_cod_data_source_block I
_cod_depositor_comments
;
The following automatic conversions were performed:
'_symmetry_cell_setting' value 'Monoclinic' changed to 'monoclinic'
according to '/home/saulius/struct/CIF-dictionaries/cif_core.dic'
dictionary named 'cif_core.dic' version 2.4.1 from 2010-06-29.

Automatic conversion script
Id: cif_fix_enum 1527 2010-12-29 10:47:43Z saulius 

The following automatic conversions were performed:

'_symmetry_cell_setting' value 'Monoclinic' changed to 'monoclinic'
according to /home/saulius/struct/CIF-dictionaries/cif_core.dic
dictionary named 'cif_core.dic' version 2.4.1 from 2010-06-29.

Automatic conversion script
Id: cif_fix_values 1715 2011-07-08 13:25:40Z adriana 
;
_cod_original_cell_volume 767.5(3)
_cod_original_sg_symbol_H-M 'P 21/c'
_cod_database_code 2221402
_cod_database_fobs_code 2221402

loop_
_symmetry_equiv_pos_as_xyz
'x, y, z'
'-x, y+1/2, -z+1/2'
'-x, -y, -z'
'x, -y-1/2, z-1/2'

loop_
_atom_site_type_symbol
_atom_site_label
_atom_site_fract_x
_atom_site_fract_y
_atom_site_fract_z
_atom_site_U_iso_or_equiv
_atom_site_adp_type
_atom_site_calc_flag
_atom_site_refinement_flags
_atom_site_occupancy
_atom_site_disorder_assembly
_atom_site_disorder_group
Fe Fe1 0.0000 0.5000 1.0000 0.02908(12) Uani d S 1 . .
C C1 0.3360(2) 0.51552(16) 0.8123(3) 0.0456(5) Uani d . 1 . .
H H1 0.3306 0.4437 0.8065 0.055 Uiso calc R 1 . .
C C2 0.4708(3) 0.56508(19) 0.7511(3) 0.0565(6) Uani d . 1 . .
H H2 0.5543 0.5270 0.7050 0.068 Uiso calc R 1 . .
C C3 0.4800(3) 0.67167(19) 0.7593(3) 0.0539(6) Uani d . 1 . .
H H3 0.5708 0.7063 0.7213 0.065 Uiso calc R 1 . .
C C4 0.3524(2) 0.72590(16) 0.8246(3) 0.0440(5) Uani d . 1 . .
H H4 0.3550 0.7978 0.8296 0.053 Uiso calc R 1 . .
C C5 0.2204(2) 0.67171(13) 0.8826(2) 0.0318(4) Uani d . 1 . .
C C6 0.0757(2) 0.72097(12) 0.9502(2) 0.0304(4) Uani d . 1 . .
N N1 0.21327(18) 0.56715(11) 0.87949(19) 0.0332(3) Uani d . 1 . .
N N2 -0.04622(17) 0.66384(10) 1.00861(18) 0.0308(3) Uani d . 1 . .
N N3 -0.15883(19) 0.73201(11) 1.0590(2) 0.0367(4) Uani d . 1 . .
N N4 -0.1046(2) 0.82582(11) 1.0311(2) 0.0396(4) Uani d . 1 . .
N N5 0.0442(2) 0.82160(11) 0.9625(2) 0.0375(4) Uani d . 1 . .
O O1 0.13384(15) 0.50897(8) 1.26584(16) 0.0340(3) Uani d . 1 . .
H H11 0.1091 0.5606 1.3292 0.041 Uiso d R 1 . .
H H12 0.1461 0.4509 1.3199 0.041 Uiso d R 1 . .

loop_
_atom_site_aniso_label
_atom_site_aniso_U_11
_atom_site_aniso_U_22
_atom_site_aniso_U_33
_atom_site_aniso_U_12
_atom_site_aniso_U_13
_atom_site_aniso_U_23
Fe1 0.0345(2) 0.01947(19) 0.0352(2) 0.00073(14) 0.01281(15) 0.00110(14)
C1 0.0410(11) 0.0464(12) 0.0517(12) 0.0074(9) 0.0153(9) 0.0027(9)
C2 0.0407(13) 0.0745(16) 0.0573(13) 0.0099(11) 0.0195(10) 0.0056(12)
C3 0.0357(11) 0.0773(17) 0.0497(12) -0.0136(11) 0.0102(9) 0.0086(11)
C4 0.0444(12) 0.0457(11) 0.0423(10) -0.0154(9) 0.0069(9) 0.0037(9)
C5 0.0352(9) 0.0332(10) 0.0268(8) -0.0052(7) 0.0020(7) 0.0027(7)
C6 0.0409(10) 0.0249(9) 0.0253(8) -0.0037(7) 0.0028(7) 0.0007(7)
N1 0.0343(8) 0.0313(8) 0.0355(8) 0.0010(6) 0.0099(6) 0.0028(6)
N2 0.0378(8) 0.0215(7) 0.0346(8) 0.0018(6) 0.0103(6) -0.0002(6)
N3 0.0449(9) 0.0274(8) 0.0390(8) 0.0062(7) 0.0091(7) -0.0022(6)
N4 0.0564(10) 0.0255(8) 0.0371(8) 0.0046(7) 0.0064(7) -0.0017(6)
N5 0.0543(10) 0.0223(7) 0.0358(8) -0.0032(7) 0.0040(7) 0.0015(6)
O1 0.0434(7) 0.0226(6) 0.0373(7) 0.0035(5) 0.0105(5) 0.0006(5)

loop_
_atom_type_symbol
_atom_type_description
_atom_type_scat_dispersion_real
_atom_type_scat_dispersion_imag
_atom_type_scat_source
C C 0.0033 0.0016 'International Tables Vol C Tables 4.2.6.8 and 6.1.1.4'
H H 0.0000 0.0000 'International Tables Vol C Tables 4.2.6.8 and 6.1.1.4'
N N 0.0061 0.0033 'International Tables Vol C Tables 4.2.6.8 and 6.1.1.4'
O O 0.0106 0.0060 'International Tables Vol C Tables 4.2.6.8 and 6.1.1.4'
Fe Fe 0.3463 0.8444 'International Tables Vol C Tables 4.2.6.8 and 6.1.1.4'

loop_
_geom_angle_atom_site_label_1
_geom_angle_atom_site_label_2
_geom_angle_atom_site_label_3
_geom_angle_site_symmetry_1
_geom_angle_site_symmetry_3
_geom_angle
_geom_angle_publ_flag
O1 Fe1 O1 3_567 . 180.0 ?
O1 Fe1 N2 3_567 . 90.40(5) ?
O1 Fe1 N2 . . 89.60(5) ?
O1 Fe1 N2 3_567 3_567 89.60(5) ?
O1 Fe1 N2 . 3_567 90.40(5) ?
N2 Fe1 N2 . 3_567 180.0 ?
O1 Fe1 N1 3_567 3_567 90.12(5) ?
O1 Fe1 N1 . 3_567 89.88(5) ?
N2 Fe1 N1 . 3_567 103.24(5) ?
N2 Fe1 N1 3_567 3_567 76.76(5) ?
O1 Fe1 N1 3_567 . 89.89(5) ?
O1 Fe1 N1 . . 90.11(5) ?
N2 Fe1 N1 . . 76.76(5) ?
N2 Fe1 N1 3_567 . 103.24(5) ?
N1 Fe1 N1 3_567 . 180.0000(10) ?
N1 C1 C2 . . 122.33(19) ?
N1 C1 H1 . . 118.8 ?
C2 C1 H1 . . 118.8 ?
C3 C2 C1 . . 119.3(2) ?
C3 C2 H2 . . 120.4 ?
C1 C2 H2 . . 120.4 ?
C4 C3 C2 . . 118.92(19) ?
C4 C3 H3 . . 120.5 ?
C2 C3 H3 . . 120.5 ?
C3 C4 C5 . . 118.96(19) ?
C3 C4 H4 . . 120.5 ?
C5 C4 H4 . . 120.5 ?
N1 C5 C4 . . 122.25(17) ?
N1 C5 C6 . . 113.85(14) ?
C4 C5 C6 . . 123.89(16) ?
N5 C6 N2 . . 111.28(15) ?
N5 C6 C5 . . 127.83(15) ?
N2 C6 C5 . . 120.89(14) ?
C1 N1 C5 . . 118.22(16) ?
C1 N1 Fe1 . . 126.83(13) ?
C5 N1 Fe1 . . 114.89(11) ?
C6 N2 N3 . . 105.81(13) ?
C6 N2 Fe1 . . 113.29(11) ?
N3 N2 Fe1 . . 140.87(11) ?
N4 N3 N2 . . 108.19(14) ?
N3 N4 N5 . . 110.28(13) ?
C6 N5 N4 . . 104.44(14) ?
Fe1 O1 H11 . . 114.7 ?
Fe1 O1 H12 . . 113.8 ?
H11 O1 H12 . . 117.3 ?

loop_
_geom_bond_atom_site_label_1
_geom_bond_atom_site_label_2
_geom_bond_site_symmetry_2
_geom_bond_distance
_geom_bond_publ_flag
Fe1 O1 3_567 2.1389(13) ?
Fe1 O1 . 2.1389(13) ?
Fe1 N2 . 2.1526(14) ?
Fe1 N2 3_567 2.1526(14) ?
Fe1 N1 3_567 2.2037(14) ?
Fe1 N1 . 2.2037(14) ?
C1 N1 . 1.336(2) ?
C1 C2 . 1.383(3) ?
C1 H1 . 0.9300 ?
C2 C3 . 1.380(3) ?
C2 H2 . 0.9300 ?
C3 C4 . 1.378(3) ?
C3 H3 . 0.9300 ?
C4 C5 . 1.384(2) ?
C4 H4 . 0.9300 ?
C5 N1 . 1.353(2) ?
C5 C6 . 1.468(2) ?
C6 N5 . 1.330(2) ?
C6 N2 . 1.341(2) ?
N2 N3 . 1.3489(19) ?
N3 N4 . 1.313(2) ?
N4 N5 . 1.358(2) ?
O1 H11 . 0.8501 ?
O1 H12 . 0.8500 ?

loop_
_geom_hbond_atom_site_label_D
_geom_hbond_atom_site_label_H
_geom_hbond_atom_site_label_A
_geom_hbond_site_symmetry_A
_geom_hbond_distance_DH
_geom_hbond_distance_HA
_geom_hbond_distance_DA
_geom_hbond_angle_DHA
O1 H11 N5 4_576 0.85 1.91 2.764(2) 177
O1 H12 N4 2_547 0.85 2.00 2.823(2) 162
C2 H2 O1 3_667 0.93 2.56 3.362(3) 145

loop_
_geom_torsion_atom_site_label_1
_geom_torsion_atom_site_label_2
_geom_torsion_atom_site_label_3
_geom_torsion_atom_site_label_4
_geom_torsion_site_symmetry_1
_geom_torsion_site_symmetry_2
_geom_torsion_site_symmetry_3
_geom_torsion_site_symmetry_4
_geom_torsion
_geom_torsion_publ_flag
N1 C1 C2 C3 . . . . 0.0(3) ?
C1 C2 C3 C4 . . . . -1.4(3) ?
C2 C3 C4 C5 . . . . 1.0(3) ?
C3 C4 C5 N1 . . . . 0.8(3) ?
C3 C4 C5 C6 . . . . -178.37(17) ?
N1 C5 C6 N5 . . . . -177.20(16) ?
C4 C5 C6 N5 . . . . 2.1(3) ?
N1 C5 C6 N2 . . . . 2.4(2) ?
C4 C5 C6 N2 . . . . -178.36(16) ?
C2 C1 N1 C5 . . . . 1.8(3) ?
C2 C1 N1 Fe1 . . . . -175.34(15) ?
C4 C5 N1 C1 . . . . -2.2(3) ?
C6 C5 N1 C1 . . . . 177.07(16) ?
C4 C5 N1 Fe1 . . . . 175.23(13) ?
C6 C5 N1 Fe1 . . . . -5.48(18) ?
O1 Fe1 N1 C1 3_567 . . . -87.30(16) ?
O1 Fe1 N1 C1 . . . . 92.70(16) ?
N2 Fe1 N1 C1 . . . . -177.74(17) ?
N2 Fe1 N1 C1 3_567 . . . 2.26(17) ?
O1 Fe1 N1 C5 3_567 . . . 95.51(12) ?
O1 Fe1 N1 C5 . . . . -84.49(12) ?
N2 Fe1 N1 C5 . . . . 5.08(12) ?
N2 Fe1 N1 C5 3_567 . . . -174.92(12) ?
N5 C6 N2 N3 . . . . 0.17(19) ?
C5 C6 N2 N3 . . . . -179.46(14) ?
N5 C6 N2 Fe1 . . . . -178.30(11) ?
C5 C6 N2 Fe1 . . . . 2.07(19) ?
O1 Fe1 N2 C6 3_567 . . . -93.43(12) ?
O1 Fe1 N2 C6 . . . . 86.57(12) ?
N1 Fe1 N2 C6 3_567 . . . 176.36(11) ?
N1 Fe1 N2 C6 . . . . -3.64(11) ?
O1 Fe1 N2 N3 3_567 . . . 88.90(18) ?
O1 Fe1 N2 N3 . . . . -91.10(18) ?
N1 Fe1 N2 N3 3_567 . . . -1.31(18) ?
N1 Fe1 N2 N3 . . . . 178.69(18) ?
C6 N2 N3 N4 . . . . -0.01(18) ?
Fe1 N2 N3 N4 . . . . 177.76(13) ?
N2 N3 N4 N5 . . . . -0.15(19) ?
N2 C6 N5 N4 . . . . -0.26(19) ?
C5 C6 N5 N4 . . . . 179.35(16) ?
N3 N4 N5 C6 . . . . 0.25(19) ?
